data_7044217
loop_
_publ_author_name
'Dunstan, Maja'
'Rousset, Elodie'
'Boulon, Marie-Emmanuelle'
'Gable, Robert William'
'Sorace, Lorenzo'
'Boskovic, Colette'

_publ_section_title
;
 Slow magnetisation relaxation in tetraoxolene-bridged rare-earth
 complexes
;
_journal_name_full 'Dalton Trans.'
_journal_paper_doi 10.1039/C7DT02932B
_journal_year 2017
_chemical_formula_moiety 'C42 H40 B4 Cl2 N24 O4 Y2, 2(C3 H6 O)'
_chemical_formula_sum 'C48 H52 B4 Cl2 N24 O6 Y2'
_chemical_formula_weight 1353.09
_space_group_crystal_system monoclinic
_space_group_IT_number 14
_space_group_name_Hall '-P 2yn'
_space_group_name_H-M_alt 'P 1 21/n 1'
_symmetry_space_group_name_Hall '-P 2yn'
_symmetry_space_group_name_H-M 'P 1 21/n 1'
_atom_sites_solution_hydrogens geom
_audit_creation_date 2017-06-16
_audit_creation_method
;
Olex2 1.2
(compiled 2017.02.23 svn.r3390 for OlexSys, GUI svn.r5320)
;
_audit_update_record
;
2017-08-02 deposited with the CCDC.
2017-09-13 downloaded from the CCDC.
;
_cell_angle_alpha 90
_cell_angle_beta 108.072(3)
_cell_angle_gamma 90
_cell_formula_units_Z 2
_cell_length_a 14.2804(4)
_cell_length_b 15.0832(3)
_cell_length_c 14.6373(4)
_cell_measurement_reflns_used 10029
_cell_measurement_temperature 130.01(10)
_cell_measurement_theta_max 76.8330
_cell_measurement_theta_min 4.2970
_cell_volume 2997.25(14)
_computing_cell_refinement 'CrysAlisPro 1.171.38.41 (Rigaku OD, 2015)'
_computing_data_collection 'CrysAlisPro 1.171.38.41 (Rigaku OD, 2015)'
_computing_data_reduction 'CrysAlisPro 1.171.38.41 (Rigaku OD, 2015)'
_computing_molecular_graphics 'Olex2 (Dolomanov et al., 2009)'
_computing_publication_material 'Olex2 (Dolomanov et al., 2009)'
_computing_structure_refinement 'ShelXL (Sheldrick, 2015)'
_computing_structure_solution 'XT (Sheldrick, 2015)'
_diffrn_ambient_environment N~2~
_diffrn_ambient_temperature 130.01(10)
_diffrn_detector 'CCD plate'
_diffrn_detector_area_resol_mean 10.2273
_diffrn_detector_type Atlas
_diffrn_measured_fraction_theta_full 1.000
_diffrn_measured_fraction_theta_max 0.992
_diffrn_measurement_details
;
List of Runs (angles in degrees, time in seconds):

  # Type    Start    End  Width  t~exp~   \w     \q     \k     \f   Frames
#--------------------------------------------------------------------------
  1  \w   -121.00  -1.00   1.00    2.50    --  -40.81 -19.00   0.00  120
  2  \w    -46.00  -2.00   1.00    2.50    --  -40.81  38.00   0.00   44
  3  \w    -49.00  30.00   1.00    2.50    --  -40.81  38.00-180.00   79
  4  \w      2.00  52.00   1.00    2.50    --   40.81 -99.00 -90.00   50
  5  \w     58.00  84.00   1.00    2.50    --   40.81-125.00 150.00   26
  6  \w     23.00  98.00   1.00    2.50    --   40.81-125.00  60.00   75
  7  \w     31.00  89.00   1.00    2.50    --   40.81-125.00 -90.00   58
  8  \w     68.00 125.00   1.00   22.50    --  113.00 -61.00  60.00   57
  9  \w    147.00 173.00   1.00   22.50    --  113.00 111.00  60.00   26
 10  \w    103.00 138.00   1.00   22.50    --  113.00 178.00 -30.00   35
 11  \w    100.00 170.00   1.00   22.50    --  113.00  45.00-150.00   70
 12  \w     36.00  90.00   1.00   22.50    --  113.00 -30.00-180.00   54
 13  \w    136.00 161.00   1.00   22.50    --  113.00 111.00  30.00   25
 14  \w     42.00  67.00   1.00   22.50    --  113.00-111.00  90.00   25
 15  \w     76.00 112.00   1.00   22.50    --  113.00-111.00   0.00   36
 16  \w     45.00  71.00   1.00   22.50    --  113.00-111.00   0.00   26
 17  \w    107.00 133.00   1.00   22.50    --  113.00 111.00  60.00   26
 18  \w     49.00  74.00   1.00   22.50    --  113.00-111.00-120.00   25
 19  \w     87.00 114.00   1.00   22.50    --  113.00-111.00-120.00   27
 20  \w     49.00 141.00   1.00   22.50    --  113.00 -61.00 -30.00   92
 21  \w     57.00  82.00   1.00   22.50    --  113.00 -30.00-150.00   25
 22  \w     29.00  55.00   1.00   22.50    --  113.00 -94.00 120.00   26
 23  \w     74.00 109.00   1.00   22.50    --  113.00 -94.00 120.00   35
 24  \w     67.00  92.00   1.00   22.50    --  113.00 178.00  30.00   25
 25  \w    120.00 175.00   1.00   22.50    --  113.00  45.00-180.00   55
 26  \w     30.00  80.00   1.00   22.50    --  113.00 -94.00 -30.00   50
 27  \w     89.00 177.00   1.00   22.50    --  113.00  61.00 150.00   88
 28  \w    102.00 157.00   1.00   22.50    --  113.00  77.00  60.00   55
 29  \w     62.00 108.00   1.00   22.50    --  113.00 -94.00 -90.00   46
 30  \w     33.00  58.00   1.00   22.50    --  113.00 -94.00  60.00   25
 31  \w     43.00  69.00   1.00   22.50    --  113.00 -94.00   0.00   26
 32  \w     73.00 102.00   1.00   22.50    --  113.00-111.00-150.00   29
 33  \w     91.00 116.00   1.00   22.50    --  113.00-111.00  90.00   25
 34  \w     78.00 107.00   1.00   22.50    --  113.00 -94.00  60.00   29
 35  \w     39.00  74.00   1.00   22.50    --  113.00 -45.00 -30.00   35
 36  \w     61.00  87.00   1.00   22.50    --  113.00 178.00 -30.00   26
 37  \w     54.00  98.00   1.00   22.50    --  113.00 -45.00 120.00   44
 38  \w     78.00 111.00   1.00   22.50    --  113.00-111.00  30.00   33
 39  \w     89.00 175.00   1.00   22.50    --  113.00  61.00 120.00   86
;
_diffrn_measurement_device 'four-circle diffractometer'
_diffrn_measurement_device_type 'SuperNova, Dual, Cu at zero, Atlas'
_diffrn_measurement_method '\w scans'
_diffrn_orient_matrix_type 'CrysAlisPro convention (1999,Acta A55,543-557)'
_diffrn_orient_matrix_UB_11 -0.0601299000
_diffrn_orient_matrix_UB_12 -0.0056487000
_diffrn_orient_matrix_UB_13 -0.1072506000
_diffrn_orient_matrix_UB_21 -0.0961174000
_diffrn_orient_matrix_UB_22 -0.0019862000
_diffrn_orient_matrix_UB_23 0.0268136000
_diffrn_orient_matrix_UB_31 -0.0052721000
_diffrn_orient_matrix_UB_32 0.1019742000
_diffrn_orient_matrix_UB_33 -0.0054859000
_diffrn_radiation_monochromator mirror
_diffrn_radiation_probe x-ray
_diffrn_radiation_type CuK\a
_diffrn_radiation_wavelength 1.54184
_diffrn_reflns_av_R_equivalents 0.0508
_diffrn_reflns_av_unetI/netI 0.0459
_diffrn_reflns_Laue_measured_fraction_full 1.000
_diffrn_reflns_Laue_measured_fraction_max 0.992
_diffrn_reflns_limit_h_max 17
_diffrn_reflns_limit_h_min -17
_diffrn_reflns_limit_k_max 18
_diffrn_reflns_limit_k_min -14
_diffrn_reflns_limit_l_max 16
_diffrn_reflns_limit_l_min -18
_diffrn_reflns_number 30166
_diffrn_reflns_point_group_measured_fraction_full 1.000
_diffrn_reflns_point_group_measured_fraction_max 0.992
_diffrn_reflns_theta_full 67.684
_diffrn_reflns_theta_max 77.185
_diffrn_reflns_theta_min 3.778
_diffrn_source 'micro-focus sealed X-ray tube'
_diffrn_source_type 'SuperNova (Cu) X-ray Source'
_exptl_absorpt_coefficient_mu 3.975
_exptl_absorpt_correction_T_max 1.00000
_exptl_absorpt_correction_T_min 0.85054
_exptl_absorpt_correction_type multi-scan
_exptl_absorpt_process_details
;
CrysAlisPro 1.171.38.41 (Rigaku Oxford Diffraction, 2015)
Empirical absorption correction using spherical harmonics,
 implemented in SCALE3 ABSPACK scaling algorithm.
;
_exptl_crystal_colour 'light purple'
_exptl_crystal_colour_lustre light
_exptl_crystal_colour_primary purple
_exptl_crystal_density_diffrn 1.499
_exptl_crystal_description plate
_exptl_crystal_F_000 1376
_exptl_crystal_size_max 0.277
_exptl_crystal_size_mid 0.103
_exptl_crystal_size_min 0.051
_refine_diff_density_max 0.830
_refine_diff_density_min -0.551
_refine_diff_density_rms 0.076
_refine_ls_extinction_method none
_refine_ls_goodness_of_fit_ref 1.036
_refine_ls_hydrogen_treatment constr
_refine_ls_matrix_type full
_refine_ls_number_parameters 390
_refine_ls_number_reflns 6302
_refine_ls_number_restraints 0
_refine_ls_restrained_S_all 1.036
_refine_ls_R_factor_all 0.0433
_refine_ls_R_factor_gt 0.0338
_refine_ls_shift/su_max 0.000
_refine_ls_shift/su_mean 0.000
_refine_ls_structure_factor_coef Fsqd
_refine_ls_weighting_details 'w=1/[\s^2^(Fo^2^)+(0.0410P)^2^+1.9334P] where P=(Fo^2^+2Fc^2^)/3'
_refine_ls_weighting_scheme calc
_refine_ls_wR_factor_gt 0.0825
_refine_ls_wR_factor_ref 0.0884
_reflns_Friedel_coverage 0.000
_reflns_number_gt 5362
_reflns_number_total 6302
_reflns_threshold_expression 'I > 2\s(I)'
_cod_data_source_file c7dt02932b2.cif
_cod_data_source_block 1-y-2me2co
_cod_original_cell_volume 2997.25(13)
_cod_database_code 7044217
_shelx_shelxl_version_number 2016/6
_chemical_oxdiff_formula Y2Cl2N24H4O4C42B4
_shelx_space_group_comment
;
The symmetry employed for this shelxl refinement is uniquely defined
by the following loop, which should always be used as a source of
symmetry information in preference to the above space-group names.
They are only intended as comments.
;
_reflns_odcompleteness_completeness 99.95
_reflns_odcompleteness_iscentric 1
_reflns_odcompleteness_theta 66.97
_olex2_refinement_description
;
1. Fixed Uiso
 At 1.2 times of:
  All B(H) groups, All C(H) groups
 At 1.5 times of:
  All C(H,H,H) groups
2.a Ternary CH refined with riding coordinates:
 B1(H1A), B2(H2A)
2.b Aromatic/amide H refined with riding coordinates:
 C1(H1), C2(H2), C3(H3), C4(H4), C5(H5), C6(H6), C7(H7), C8(H8), C9(H9),
 C10(H10), C11(H11), C12(H12), C13(H13), C14(H14), C15(H15), C16(H16), C17(H17),
  C18(H18)
2.c Idealised Me refined as rotating group:
 C23(H23A,H23B,H23C), C24(H24A,H24B,H24C)
;
_olex2_submission_special_instructions 'No special instructions were received'
_oxdiff_exptl_absorpt_empirical_details
;
Empirical correction (ABSPACK) includes:
- Absorption correction using spherical harmonics
- Frame scaling
;
_oxdiff_exptl_absorpt_empirical_full_max 1.443
_oxdiff_exptl_absorpt_empirical_full_min 0.724

loop_
_space_group_symop_operation_xyz
'x, y, z'
'-x+1/2, y+1/2, -z+1/2'
'-x, -y, -z'
'x-1/2, -y-1/2, z-1/2'

loop_
_atom_site_label
_atom_site_type_symbol
_atom_site_fract_x
_atom_site_fract_y
_atom_site_fract_z
_atom_site_U_iso_or_equiv
_atom_site_adp_type
_atom_site_occupancy
_atom_site_site_symmetry_order
_atom_site_calc_flag
_atom_site_refinement_flags_posn
Y1 Y 0.41339(2) 0.36857(2) 0.22173(2) 0.02003(7) Uani 1 1 d .
Cl1 Cl 0.44163(5) 0.32876(4) -0.13296(4) 0.03080(13) Uani 1 1 d .
O1 O 0.42307(13) 0.35984(11) 0.06518(13) 0.0247(3) Uani 1 1 d .
O2 O 0.53659(13) 0.49670(11) -0.16926(12) 0.0232(3) Uani 1 1 d .
N1 N 0.54915(17) 0.24415(14) 0.41698(16) 0.0276(4) Uani 1 1 d .
N2 N 0.46903(16) 0.29768(14) 0.38440(16) 0.0267(4) Uani 1 1 d .
N3 N 0.55523(17) 0.17991(14) 0.26093(17) 0.0294(4) Uani 1 1 d .
N4 N 0.47676(17) 0.22130(14) 0.19693(16) 0.0291(4) Uani 1 1 d .
N5 N 0.65676(17) 0.31469(15) 0.33306(16) 0.0286(4) Uani 1 1 d .
N6 N 0.59713(16) 0.38374(15) 0.29096(16) 0.0273(4) Uani 1 1 d .
N7 N 0.18262(15) 0.46162(13) 0.15323(16) 0.0256(4) Uani 1 1 d .
N8 N 0.25664(15) 0.44003(13) 0.11663(15) 0.0249(4) Uani 1 1 d .
N9 N 0.19464(16) 0.32688(14) 0.25678(16) 0.0271(4) Uani 1 1 d .
N10 N 0.27296(16) 0.28552(14) 0.23971(16) 0.0259(4) Uani 1 1 d .
N11 N 0.26932(15) 0.47262(13) 0.33001(15) 0.0245(4) Uani 1 1 d .
N12 N 0.36243(15) 0.47325(13) 0.32272(15) 0.0234(4) Uani 1 1 d .
C1 C 0.5578(2) 0.21528(17) 0.50661(19) 0.0304(5) Uani 1 1 d .
H1 H 0.606931 0.178016 0.543545 0.036 Uiso 1 1 calc R
C2 C 0.4818(2) 0.25025(18) 0.53393(19) 0.0328(5) Uani 1 1 d .
H2 H 0.469002 0.241928 0.591869 0.039 Uiso 1 1 calc R
C3 C 0.4280(2) 0.30109(17) 0.45544(19) 0.0292(5) Uani 1 1 d .
H3 H 0.371505 0.332987 0.452730 0.035 Uiso 1 1 calc R
C4 C 0.5700(2) 0.10024(18) 0.2268(2) 0.0369(6) Uani 1 1 d .
H4 H 0.618660 0.059869 0.257882 0.044 Uiso 1 1 calc R
C5 C 0.5013(2) 0.08836(19) 0.1383(2) 0.0396(6) Uani 1 1 d .
H5 H 0.493999 0.039610 0.097809 0.047 Uiso 1 1 calc R
C6 C 0.4449(2) 0.16540(18) 0.1227(2) 0.0331(5) Uani 1 1 d .
H6 H 0.392047 0.176565 0.067891 0.040 Uiso 1 1 calc R
C7 C 0.7516(2) 0.3414(2) 0.3643(2) 0.0345(6) Uani 1 1 d .
H7 H 0.805407 0.305797 0.394806 0.041 Uiso 1 1 calc R
C8 C 0.7555(2) 0.4294(2) 0.3435(2) 0.0379(6) Uani 1 1 d .
H8 H 0.811043 0.465299 0.356996 0.046 Uiso 1 1 calc R
C9 C 0.6577(2) 0.45351(18) 0.2975(2) 0.0315(5) Uani 1 1 d .
H9 H 0.637266 0.510063 0.274611 0.038 Uiso 1 1 calc R
C10 C 0.1165(2) 0.51452(17) 0.0915(2) 0.0315(5) Uani 1 1 d .
H10 H 0.060060 0.537959 0.101119 0.038 Uiso 1 1 calc R
C11 C 0.1466(2) 0.52810(18) 0.0117(2) 0.0338(6) Uani 1 1 d .
H11 H 0.115626 0.561672 -0.042589 0.041 Uiso 1 1 calc R
C12 C 0.2339(2) 0.48016(17) 0.03070(19) 0.0294(5) Uani 1 1 d .
H12 H 0.271551 0.476424 -0.010818 0.035 Uiso 1 1 calc R
C13 C 0.1385(2) 0.26646(19) 0.2838(2) 0.0346(6) Uani 1 1 d .
H13 H 0.081261 0.278538 0.299025 0.041 Uiso 1 1 calc R
C14 C 0.1805(2) 0.18376(18) 0.2851(2) 0.0356(6) Uani 1 1 d .
H14 H 0.158026 0.129919 0.301250 0.043 Uiso 1 1 calc R
C15 C 0.2635(2) 0.19873(16) 0.25708(19) 0.0299(5) Uani 1 1 d .
H15 H 0.306810 0.154735 0.251063 0.036 Uiso 1 1 calc R
C16 C 0.2674(2) 0.52112(17) 0.40686(19) 0.0290(5) Uani 1 1 d .
H16 H 0.212371 0.530217 0.426923 0.035 Uiso 1 1 calc R
C17 C 0.3598(2) 0.55486(17) 0.45066(19) 0.0308(5) Uani 1 1 d .
H17 H 0.379973 0.590446 0.505159 0.037 Uiso 1 1 calc R
C18 C 0.41628(19) 0.52394(17) 0.39530(19) 0.0279(5) Uani 1 1 d .
H18 H 0.482689 0.536721 0.407041 0.033 Uiso 1 1 calc R
C19 C 0.45766(17) 0.42264(15) 0.02901(17) 0.0216(4) Uani 1 1 d .
C20 C 0.47223(18) 0.42184(15) -0.06050(17) 0.0234(4) Uani 1 1 d .
C21 C 0.51611(17) 0.49381(15) -0.09213(17) 0.0211(4) Uani 1 1 d .
B1 B 0.6159(2) 0.2252(2) 0.3556(2) 0.0302(6) Uani 1 1 d .
H1A H 0.670391 0.186596 0.390812 0.036 Uiso 1 1 calc R
B2 B 0.1824(2) 0.42823(19) 0.2522(2) 0.0273(5) Uani 1 1 d .
H2A H 0.120136 0.444321 0.262830 0.033 Uiso 1 1 calc R
O3 O 0.3549(2) 0.1885(2) 0.6828(2) 0.0664(8) Uani 1 1 d .
C22 C 0.2786(3) 0.2247(3) 0.6337(3) 0.0534(9) Uani 1 1 d .
C23 C 0.1862(3) 0.1728(3) 0.5924(3) 0.0605(10) Uani 1 1 d .
H23A H 0.172821 0.167142 0.524237 0.091 Uiso 1 1 calc GR
H23B H 0.132398 0.202949 0.605296 0.091 Uiso 1 1 calc GR
H23C H 0.193853 0.114995 0.621171 0.091 Uiso 1 1 calc GR
C24 C 0.2737(4) 0.3201(3) 0.6136(5) 0.0757(14) Uani 1 1 d .
H24A H 0.248050 0.350267 0.658453 0.114 Uiso 1 1 calc GR
H24B H 0.231396 0.330516 0.549403 0.114 Uiso 1 1 calc GR
H24C H 0.338581 0.341896 0.619927 0.114 Uiso 1 1 calc GR

loop_
_atom_site_aniso_label
_atom_site_aniso_U_11
_atom_site_aniso_U_22
_atom_site_aniso_U_33
_atom_site_aniso_U_23
_atom_site_aniso_U_13
_atom_site_aniso_U_12
Y1 0.02215(10) 0.01914(11) 0.01923(10) 0.00187(7) 0.00703(7) 0.00068(7)
Cl1 0.0412(3) 0.0253(3) 0.0303(3) -0.0070(2) 0.0173(2) -0.0088(2)
O1 0.0292(8) 0.0214(7) 0.0250(8) 0.0020(6) 0.0108(7) -0.0018(6)
O2 0.0266(8) 0.0219(7) 0.0225(8) 0.0017(6) 0.0098(6) -0.0015(6)
N1 0.0317(10) 0.0242(9) 0.0244(10) 0.0026(8) 0.0050(8) 0.0036(8)
N2 0.0266(10) 0.0263(10) 0.0269(10) 0.0031(8) 0.0076(8) 0.0034(8)
N3 0.0335(11) 0.0256(10) 0.0295(11) 0.0003(8) 0.0102(9) 0.0055(8)
N4 0.0345(11) 0.0254(10) 0.0270(10) 0.0015(8) 0.0088(9) 0.0025(8)
N5 0.0269(10) 0.0321(11) 0.0264(10) 0.0007(8) 0.0076(8) 0.0036(8)
N6 0.0281(10) 0.0281(10) 0.0257(10) 0.0021(8) 0.0084(8) 0.0007(8)
N7 0.0233(9) 0.0232(9) 0.0276(10) -0.0032(8) 0.0040(8) -0.0003(7)
N8 0.0246(9) 0.0240(9) 0.0243(10) 0.0011(7) 0.0050(8) -0.0005(7)
N9 0.0273(10) 0.0277(10) 0.0267(10) -0.0020(8) 0.0090(8) -0.0053(8)
N10 0.0270(10) 0.0231(9) 0.0268(10) 0.0000(8) 0.0071(8) -0.0013(8)
N11 0.0243(9) 0.0235(9) 0.0253(10) -0.0023(7) 0.0069(8) 0.0002(7)
N12 0.0248(9) 0.0210(9) 0.0233(9) 0.0002(7) 0.0060(8) -0.0006(7)
C1 0.0351(13) 0.0262(11) 0.0257(12) 0.0064(9) 0.0035(10) 0.0002(10)
C2 0.0392(14) 0.0345(13) 0.0240(12) 0.0052(10) 0.0087(10) -0.0038(11)
C3 0.0300(12) 0.0310(12) 0.0271(12) 0.0026(9) 0.0097(10) -0.0008(10)
C4 0.0400(14) 0.0270(12) 0.0443(16) -0.0014(11) 0.0141(12) 0.0080(11)
C5 0.0454(16) 0.0288(13) 0.0452(16) -0.0107(11) 0.0151(13) 0.0011(12)
C6 0.0385(14) 0.0301(12) 0.0305(13) -0.0041(10) 0.0105(11) -0.0020(11)
C7 0.0218(11) 0.0479(15) 0.0318(13) -0.0041(11) 0.0055(10) 0.0030(11)
C8 0.0278(13) 0.0480(16) 0.0367(15) -0.0014(12) 0.0082(11) -0.0090(11)
C9 0.0310(13) 0.0323(12) 0.0293(12) 0.0006(10) 0.0067(10) -0.0063(10)
C10 0.0250(11) 0.0272(12) 0.0363(14) -0.0039(10) 0.0011(10) 0.0029(9)
C11 0.0318(13) 0.0291(12) 0.0329(13) 0.0054(10) -0.0012(10) 0.0022(10)
C12 0.0302(12) 0.0281(11) 0.0261(12) 0.0041(9) 0.0033(9) -0.0028(10)
C13 0.0356(13) 0.0374(14) 0.0354(14) -0.0057(11) 0.0179(11) -0.0141(11)
C14 0.0473(16) 0.0273(12) 0.0345(14) -0.0017(10) 0.0159(12) -0.0144(11)
C15 0.0403(14) 0.0199(11) 0.0283(12) 0.0003(9) 0.0090(10) -0.0038(9)
C16 0.0344(13) 0.0268(11) 0.0276(12) -0.0030(9) 0.0124(10) 0.0036(10)
C17 0.0372(13) 0.0283(12) 0.0249(12) -0.0044(9) 0.0064(10) 0.0016(10)
C18 0.0268(11) 0.0280(11) 0.0257(12) 0.0005(9) 0.0035(9) -0.0019(9)
C19 0.0204(10) 0.0215(10) 0.0231(11) 0.0021(8) 0.0069(8) 0.0003(8)
C20 0.0269(11) 0.0218(10) 0.0229(11) -0.0010(8) 0.0096(9) -0.0015(8)
C21 0.0211(10) 0.0211(10) 0.0211(10) 0.0022(8) 0.0066(8) 0.0008(8)
B1 0.0310(14) 0.0293(13) 0.0284(14) 0.0025(10) 0.0065(11) 0.0069(11)
B2 0.0250(12) 0.0293(13) 0.0286(14) -0.0050(10) 0.0096(10) -0.0024(10)
O3 0.0537(16) 0.093(2) 0.0543(16) -0.0004(15) 0.0199(13) -0.0095(15)
C22 0.056(2) 0.066(2) 0.0461(19) -0.0132(16) 0.0284(17) -0.0146(18)
C23 0.056(2) 0.073(3) 0.056(2) -0.0108(19) 0.0221(18) -0.0180(19)
C24 0.079(3) 0.061(2) 0.103(4) -0.021(3) 0.050(3) -0.013(2)

loop_
_atom_type_symbol
_atom_type_description
_atom_type_scat_dispersion_real
_atom_type_scat_dispersion_imag
_atom_type_scat_source
C C 0.0181 0.0091 'International Tables Vol C Tables 4.2.6.8 and 6.1.1.4'
H H 0.0000 0.0000 'International Tables Vol C Tables 4.2.6.8 and 6.1.1.4'
B B 0.0090 0.0039 'International Tables Vol C Tables 4.2.6.8 and 6.1.1.4'
Cl Cl 0.3639 0.7018 'International Tables Vol C Tables 4.2.6.8 and 6.1.1.4'
N N 0.0311 0.0180 'International Tables Vol C Tables 4.2.6.8 and 6.1.1.4'
O O 0.0492 0.0322 'International Tables Vol C Tables 4.2.6.8 and 6.1.1.4'
Y Y -0.2670 2.0244 'International Tables Vol C Tables 4.2.6.8 and 6.1.1.4'

loop_
_exptl_crystal_face_index_h
_exptl_crystal_face_index_k
_exptl_crystal_face_index_l
_exptl_crystal_face_perp_dist
6 -8 -1 0.0901
8 4 -3 0.0427
-8 4 6 0.0382
-3 -9 3 0.0987
-5 -1 -5 0.0636
-3 -8 -3 0.0576
-3 -8 -3 0.0614
4 7 4 0.0405
1 10 -1 0.1032
8 0 -7 0.0219
-8 1 7 0.0190

loop_
_geom_angle_atom_site_label_1
_geom_angle_atom_site_label_2
_geom_angle_atom_site_label_3
_geom_angle
_geom_angle_site_symmetry_1
_geom_angle_site_symmetry_3
O1 Y1 O2 67.31(6) . 3_665
O1 Y1 N2 143.98(6) . .
O1 Y1 N4 70.72(7) . .
O1 Y1 N6 91.64(7) . .
O1 Y1 N8 74.85(7) . .
O1 Y1 N10 112.06(7) . .
O1 Y1 N12 138.89(6) . .
O2 Y1 N2 129.67(7) 3_665 .
O2 Y1 N4 124.44(7) 3_665 .
O2 Y1 N6 70.69(7) 3_665 .
O2 Y1 N8 74.65(6) 3_665 .
O2 Y1 N10 144.75(6) 3_665 .
O2 Y1 N12 79.40(6) 3_665 .
N2 Y1 N6 70.84(7) . .
N2 Y1 N8 136.04(7) . .
N4 Y1 N2 74.50(7) . .
N4 Y1 N6 75.91(7) . .
N4 Y1 N8 126.14(7) . .
N6 Y1 N8 145.34(7) . .
N10 Y1 N2 73.02(7) . .
N10 Y1 N4 84.56(7) . .
N10 Y1 N6 142.31(7) . .
N10 Y1 N8 71.55(7) . .
N12 Y1 N2 76.40(7) . .
N12 Y1 N4 150.37(7) . .
N12 Y1 N6 99.69(7) . .
N12 Y1 N8 73.56(7) . .
N12 Y1 N10 81.76(7) . .
C19 O1 Y1 121.29(15) . .
C21 O2 Y1 120.16(14) . 3_665
N2 N1 B1 121.1(2) . .
C1 N1 N2 110.2(2) . .
C1 N1 B1 128.7(2) . .
N1 N2 Y1 124.83(16) . .
C3 N2 Y1 129.34(17) . .
C3 N2 N1 105.8(2) . .
N4 N3 B1 121.6(2) . .
C4 N3 N4 110.1(2) . .
C4 N3 B1 128.3(2) . .
N3 N4 Y1 124.74(17) . .
C6 N4 Y1 129.67(19) . .
C6 N4 N3 105.6(2) . .
N6 N5 B1 122.6(2) . .
C7 N5 N6 110.2(2) . .
C7 N5 B1 126.4(2) . .
N5 N6 Y1 122.65(16) . .
C9 N6 Y1 131.86(18) . .
C9 N6 N5 105.5(2) . .
N8 N7 B2 121.4(2) . .
C10 N7 N8 110.2(2) . .
C10 N7 B2 128.4(2) . .
N7 N8 Y1 120.66(15) . .
C12 N8 Y1 132.34(18) . .
C12 N8 N7 105.6(2) . .
N10 N9 B2 122.2(2) . .
C13 N9 N10 109.8(2) . .
C13 N9 B2 127.9(2) . .
N9 N10 Y1 121.96(15) . .
C15 N10 Y1 130.61(18) . .
C15 N10 N9 105.8(2) . .
N12 N11 B2 121.4(2) . .
C16 N11 N12 109.5(2) . .
C16 N11 B2 128.8(2) . .
N11 N12 Y1 121.78(15) . .
C18 N12 Y1 130.37(17) . .
C18 N12 N11 106.0(2) . .
N1 C1 H1 125.8 . .
N1 C1 C2 108.4(2) . .
C2 C1 H1 125.8 . .
C1 C2 H2 127.6 . .
C1 C2 C3 104.7(2) . .
C3 C2 H2 127.6 . .
N2 C3 C2 110.8(2) . .
N2 C3 H3 124.6 . .
C2 C3 H3 124.6 . .
N3 C4 H4 125.7 . .
N3 C4 C5 108.6(3) . .
C5 C4 H4 125.7 . .
C4 C5 H5 127.6 . .
C4 C5 C6 104.7(2) . .
C6 C5 H5 127.6 . .
N4 C6 C5 111.0(3) . .
N4 C6 H6 124.5 . .
C5 C6 H6 124.5 . .
N5 C7 H7 125.7 . .
N5 C7 C8 108.7(3) . .
C8 C7 H7 125.7 . .
C7 C8 H8 127.6 . .
C7 C8 C9 104.9(2) . .
C9 C8 H8 127.6 . .
N6 C9 C8 110.8(3) . .
N6 C9 H9 124.6 . .
C8 C9 H9 124.6 . .
N7 C10 H10 125.7 . .
N7 C10 C11 108.5(2) . .
C11 C10 H10 125.7 . .
C10 C11 H11 127.8 . .
C10 C11 C12 104.4(2) . .
C12 C11 H11 127.8 . .
N8 C12 C11 111.3(3) . .
N8 C12 H12 124.3 . .
C11 C12 H12 124.3 . .
N9 C13 H13 125.7 . .
N9 C13 C14 108.6(2) . .
C14 C13 H13 125.7 . .
C13 C14 H14 127.6 . .
C13 C14 C15 104.8(2) . .
C15 C14 H14 127.6 . .
N10 C15 C14 111.0(2) . .
N10 C15 H15 124.5 . .
C14 C15 H15 124.5 . .
N11 C16 H16 125.5 . .
N11 C16 C17 109.0(2) . .
C17 C16 H16 125.5 . .
C16 C17 H17 127.7 . .
C16 C17 C18 104.5(2) . .
C18 C17 H17 127.7 . .
N12 C18 C17 111.1(2) . .
N12 C18 H18 124.5 . .
C17 C18 H18 124.5 . .
O1 C19 C20 125.7(2) . .
O1 C19 C21 114.7(2) . 3_665
C20 C19 C21 119.6(2) . 3_665
C19 C20 Cl1 120.10(18) . .
C19 C20 C21 121.2(2) . .
C21 C20 Cl1 118.63(18) . .
O2 C21 C19 115.6(2) . 3_665
O2 C21 C20 125.3(2) . .
C20 C21 C19 119.1(2) . 3_665
N1 B1 N3 109.3(2) . .
N1 B1 N5 108.0(2) . .
N1 B1 H1A 109.9 . .
N3 B1 H1A 109.9 . .
N5 B1 N3 109.7(2) . .
N5 B1 H1A 109.9 . .
N7 B2 N9 109.5(2) . .
N7 B2 N11 108.4(2) . .
N7 B2 H2A 109.6 . .
N9 B2 N11 110.1(2) . .
N9 B2 H2A 109.6 . .
N11 B2 H2A 109.6 . .
O3 C22 C23 121.0(4) . .
O3 C22 C24 122.1(4) . .
C24 C22 C23 117.0(4) . .
C22 C23 H23A 109.5 . .
C22 C23 H23B 109.5 . .
C22 C23 H23C 109.5 . .
H23A C23 H23B 109.5 . .
H23A C23 H23C 109.5 . .
H23B C23 H23C 109.5 . .
C22 C24 H24A 109.5 . .
C22 C24 H24B 109.5 . .
C22 C24 H24C 109.5 . .
H24A C24 H24B 109.5 . .
H24A C24 H24C 109.5 . .
H24B C24 H24C 109.5 . .

loop_
_geom_bond_atom_site_label_1
_geom_bond_atom_site_label_2
_geom_bond_distance
_geom_bond_site_symmetry_2
Y1 O1 2.3417(17) .
Y1 O2 2.3601(16) 3_665
Y1 N2 2.504(2) .
Y1 N4 2.467(2) .
Y1 N6 2.513(2) .
Y1 N8 2.530(2) .
Y1 N10 2.447(2) .
Y1 N12 2.424(2) .
Cl1 C20 1.732(2) .
O1 C19 1.258(3) .
O2 C21 1.252(3) .
N1 N2 1.360(3) .
N1 C1 1.351(3) .
N1 B1 1.526(4) .
N2 C3 1.343(3) .
N3 N4 1.368(3) .
N3 C4 1.343(4) .
N3 B1 1.547(4) .
N4 C6 1.339(4) .
N5 N6 1.365(3) .
N5 C7 1.350(4) .
N5 B1 1.546(4) .
N6 C9 1.347(4) .
N7 N8 1.364(3) .
N7 C10 1.347(4) .
N7 B2 1.535(4) .
N8 C12 1.342(3) .
N9 N10 1.370(3) .
N9 C13 1.351(3) .
N9 B2 1.538(3) .
N10 C15 1.348(3) .
N11 N12 1.367(3) .
N11 C16 1.349(3) .
N11 B2 1.551(3) .
N12 C18 1.341(3) .
C1 H1 0.9300 .
C1 C2 1.373(4) .
C2 H2 0.9300 .
C2 C3 1.397(4) .
C3 H3 0.9300 .
C4 H4 0.9300 .
C4 C5 1.372(5) .
C5 H5 0.9300 .
C5 C6 1.392(4) .
C6 H6 0.9300 .
C7 H7 0.9300 .
C7 C8 1.366(5) .
C8 H8 0.9300 .
C8 C9 1.397(4) .
C9 H9 0.9300 .
C10 H10 0.9300 .
C10 C11 1.380(4) .
C11 H11 0.9300 .
C11 C12 1.392(4) .
C12 H12 0.9300 .
C13 H13 0.9300 .
C13 C14 1.381(4) .
C14 H14 0.9300 .
C14 C15 1.388(4) .
C15 H15 0.9300 .
C16 H16 0.9300 .
C16 C17 1.373(4) .
C17 H17 0.9300 .
C17 C18 1.390(4) .
C18 H18 0.9300 .
C19 C20 1.389(3) .
C19 C21 1.539(3) 3_665
C20 C21 1.402(3) .
B1 H1A 0.9800 .
B2 H2A 0.9800 .
O3 C22 1.232(6) .
C22 C23 1.491(5) .
C22 C24 1.465(6) .
C23 H23A 0.9600 .
C23 H23B 0.9600 .
C23 H23C 0.9600 .
C24 H24A 0.9600 .
C24 H24B 0.9600 .
C24 H24C 0.9600 .

loop_
_exptl_oxdiff_crystal_face_indexfrac_h
_exptl_oxdiff_crystal_face_indexfrac_k
_exptl_oxdiff_crystal_face_indexfrac_l
_exptl_oxdiff_crystal_face_x
_exptl_oxdiff_crystal_face_y
_exptl_oxdiff_crystal_face_z
5.5322 -7.8448 -1.4555 -0.1322 -0.5552 -0.8211
8.3404 4.2650 -2.9125 -0.2132 -0.8882 0.4069
-7.5199 3.6120 6.4903 -0.2643 0.8897 0.3724
-3.1840 -8.8264 3.3881 -0.1221 0.4144 -0.9019
-5.4952 -0.8736 -5.4818 0.9233 0.3829 -0.0300
-3.2185 -7.9836 -3.1649 0.5781 0.2403 -0.7798
-2.9507 -8.3018 -2.8955 0.5349 0.2225 -0.8151
3.8968 6.9685 3.8484 -0.6864 -0.2852 0.6690
0.8700 9.6732 -1.3746 0.0405 -0.1397 0.9894
7.9898 -0.3961 -7.1085 0.2842 -0.9578 -0.0435
-7.9332 1.4905 6.9904 -0.2811 0.9470 0.1555
